data_7037769
loop_
_publ_author_name
'Itazaki, Masumi'
'Ito, Masaki'
'Nakashima, Satoru'
'Nakazawa, Hiroshi'

_publ_section_title
;
 Synthesis and characterization of [Fe(NCCH3)6][cis-Fe(InX3)2(CO)4] (X =
 Cl, Br, I) containing two terminal indium fragments.
;
_journal_issue 4
_journal_name_full 'Dalton transactions (Cambridge, England : 2003)'
_journal_page_first 1327
_journal_page_last 1330
_journal_paper_doi 10.1039/c5dt03745j
_journal_volume 45
_journal_year 2016
_chemical_formula_moiety 'C4 Br6 Fe In2 O4, C12 H18 Fe N6'
_chemical_formula_sum 'C16 H18 Br6 Fe2 In2 N6 O4'
_chemical_formula_weight 1179.16
_space_group_IT_number 14
_symmetry_cell_setting monoclinic
_symmetry_Int_Tables_number 14
_symmetry_space_group_name_Hall '-P 2yn'
_symmetry_space_group_name_H-M 'P 1 21/n 1'
_audit_update_record
;
2015-05-30 deposited with the CCDC.
2015-12-11 downloaded from the CCDC.
;
_cell_angle_alpha 90.00
_cell_angle_beta 93.6994(16)
_cell_angle_gamma 90.00
_cell_formula_units_Z 8
_cell_length_a 24.0932(7)
_cell_length_b 11.7087(3)
_cell_length_c 25.1339(7)
_cell_measurement_reflns_used 13008
_cell_measurement_temperature 200(2)
_cell_measurement_theta_max 27.4816
_cell_measurement_theta_min 2.0769
_cell_volume 7075.5(3)
_computing_cell_refinement 'CrystalClear (Rigaku, 2001)'
_computing_data_collection 'CrystalClear (Rigaku, 2001)'
_computing_data_reduction 'CrystalClear (Rigaku, 2001)'
_computing_molecular_graphics 'Yadokari-XG (Wakita, Nemoto et al., 2009)'
_computing_publication_material 'Yadokari-XG (Wakita, Nemoto et al., 2009)'
_computing_structure_refinement 'SHELXL-97 (Sheldrick, 1997)'
_computing_structure_solution 'SIR97 (Altomare <i>et al.</i>,  1999)'
_diffrn_ambient_temperature 200(2)
_diffrn_detector_area_resol_mean 7.32
_diffrn_measured_fraction_theta_full 0.994
_diffrn_measured_fraction_theta_max 0.994
_diffrn_measurement_details
;
scan:
    Number of images: 600
               Slice: -80.0000 - 100.000
         Image width: 0.3000
            Exp time: 3.0000
       Rotation axis: Phi
               Omega: 0.0000
                 Chi: 0.0000
                 Phi: 0.0000
                 XTD: 55.2750
              2theta: 24.7778
scan:
    Number of images: 200
               Slice: -15.0000 - 45.0000
         Image width: 0.3000
            Exp time: 3.0000
       Rotation axis: Omega
               Omega: 0.0000
                 Chi: 90.0000
                 Phi: 0.0000
                 XTD: 55.2750
              2theta: 24.7778
scan:
    Number of images: 200
               Slice: -15.0000 - 45.0000
         Image width: 0.3000
            Exp time: 3.0000
       Rotation axis: Omega
               Omega: 0.0000
                 Chi: 90.0000
                 Phi: 90.0000
                 XTD: 55.2750
              2theta: 24.7778
scan:
    Number of images: 200
               Slice: -15.0000 - 45.0000
         Image width: 0.3000
            Exp time: 3.0000
       Rotation axis: Omega
               Omega: 0.0000
                 Chi: 90.0000
                 Phi: 180.0000
                 XTD: 55.2750
              2theta: 24.7778
scan:
    Number of images: 200
               Slice: -15.0000 - 45.0000
         Image width: 0.3000
            Exp time: 3.0000
       Rotation axis: Omega
               Omega: 0.0000
                 Chi: 90.0000
                 Phi: 270.0000
                 XTD: 55.2750
              2theta: 24.7778

;
_diffrn_measurement_device 'Mercury CCD (2x2 bin mode)'
_diffrn_measurement_device_details 'AFC7: Eulerian 3-circle'
_diffrn_measurement_device_type 'Rigaku/MSC Mercury CCD'
_diffrn_measurement_method '\w and \f'
_diffrn_radiation_detector CCD
_diffrn_radiation_monochromator 'Graphite Monochromator'
_diffrn_radiation_source 'Rotating Anode'
_diffrn_radiation_type MoK\a
_diffrn_radiation_wavelength 0.71070
_diffrn_reflns_av_R_equivalents 0.0515
_diffrn_reflns_av_sigmaI/netI 0.0471
_diffrn_reflns_limit_h_max 28
_diffrn_reflns_limit_h_min -28
_diffrn_reflns_limit_k_max 13
_diffrn_reflns_limit_k_min -11
_diffrn_reflns_limit_l_max 29
_diffrn_reflns_limit_l_min -24
_diffrn_reflns_number 43522
_diffrn_reflns_reduction_process 'Lp corrections applied'
_diffrn_reflns_theta_full 25.00
_diffrn_reflns_theta_max 25.00
_diffrn_reflns_theta_min 2.08
_diffrn_source_current 250.0000
_diffrn_source_power 15.0000
_diffrn_source_voltage 60.0000
_exptl_absorpt_coefficient_mu 8.896
_exptl_absorpt_correction_T_max 0.4149
_exptl_absorpt_correction_T_min 0.1083
_exptl_absorpt_correction_type multi-scan
_exptl_absorpt_process_details 'REQAB (Rigaku, 1998)'
_exptl_crystal_colour Colorless
_exptl_crystal_density_diffrn 2.214
_exptl_crystal_density_method 'not measured'
_exptl_crystal_description Prism
_exptl_crystal_F_000 4384
_exptl_crystal_preparation 'mounted on the CryoLoop with Palaton oil and placed in N2 stream at 200(2) K'
_exptl_crystal_recrystallization_method 'Re-crystallisation from solvent: '
_exptl_crystal_size_max 0.45
_exptl_crystal_size_mid 0.23
_exptl_crystal_size_min 0.12
_refine_diff_density_max 3.290
_refine_diff_density_min -2.637
_refine_diff_density_rms 0.179
_refine_ls_extinction_method none
_refine_ls_goodness_of_fit_ref 1.063
_refine_ls_hydrogen_treatment constr
_refine_ls_matrix_type full
_refine_ls_number_parameters 661
_refine_ls_number_reflns 12366
_refine_ls_number_restraints 0
_refine_ls_restrained_S_all 1.063
_refine_ls_R_factor_all 0.0686
_refine_ls_R_factor_gt 0.0556
_refine_ls_shift/su_max 0.001
_refine_ls_shift/su_mean 0.000
_refine_ls_structure_factor_coef Fsqd
_refine_ls_weighting_details 'calc w=1/[\s^2^(Fo^2^)+(0.0779P)^2^+32.4877P] where P=(Fo^2^+2Fc^2^)/3'
_refine_ls_weighting_scheme calc
_refine_ls_wR_factor_gt 0.1434
_refine_ls_wR_factor_ref 0.1539
_reflns_number_gt 9984
_reflns_number_total 12366
_reflns_threshold_expression >2sigma(I)
_cod_data_source_file c5dt03745j2.cif
_cod_data_source_block ITM-441
_cod_depositor_comments
;
The following automatic conversions were performed:

'_exptl_absorpt_correction_type' value 'Multi-scan' changed to
'multi-scan' according to
/usr/data/users/saulius/crontab/automatic-downloads/rss-feeds/RSC/lib/dictionaries/cif_core.dic
dictionary named 'cif_core.dic' version 2.4.2 from 2011-04-26.

Automatic conversion script
Id: cif_fix_values 4268 2015-11-12 08:31:59Z antanas 

 Adding full bibliography for 7037768--7037770.cif.
;
_cod_original_sg_symbol_H-M P21/n
_cod_database_code 7037769

loop_
_symmetry_equiv_pos_as_xyz
'x, y, z'
'-x+1/2, y+1/2, -z+1/2'
'-x, -y, -z'
'x-1/2, -y-1/2, z-1/2'

loop_
_atom_site_label
_atom_site_type_symbol
_atom_site_fract_x
_atom_site_fract_y
_atom_site_fract_z
_atom_site_U_iso_or_equiv
_atom_site_adp_type
_atom_site_occupancy
_atom_site_symmetry_multiplicity
_atom_site_calc_flag
_atom_site_refinement_flags
Fe1 Fe 0.49140(4) 0.24622(8) 0.03144(4) 0.0275(2) Uani 1 1 d .
C1 C 0.5540(3) 0.1931(7) 0.0641(3) 0.0369(17) Uani 1 1 d .
O1 O 0.5952(3) 0.1605(6) 0.0826(3) 0.0630(18) Uani 1 1 d .
C2 C 0.5208(4) 0.2575(7) -0.0331(3) 0.0413(19) Uani 1 1 d .
O2 O 0.5418(3) 0.2570(5) -0.0716(3) 0.0578(17) Uani 1 1 d .
C3 C 0.4984(3) 0.3942(6) 0.0519(3) 0.0305(15) Uani 1 1 d .
O3 O 0.5040(2) 0.4858(5) 0.0646(2) 0.0428(13) Uani 1 1 d .
C4 C 0.4565(3) 0.1134(6) 0.0170(3) 0.0356(17) Uani 1 1 d .
O4 O 0.4373(3) 0.0275(5) 0.0074(3) 0.0583(17) Uani 1 1 d .
In1 In 0.39669(2) 0.31887(4) -0.01155(2) 0.03226(14) Uani 1 1 d .
Br1 Br 0.36477(4) 0.52024(7) 0.00940(4) 0.0484(2) Uani 1 1 d .
Br2 Br 0.31146(4) 0.19857(9) 0.00624(4) 0.0550(2) Uani 1 1 d .
Br3 Br 0.39113(4) 0.30819(9) -0.11371(3) 0.0520(2) Uani 1 1 d .
In2 In 0.45364(2) 0.22473(5) 0.12502(2) 0.03707(15) Uani 1 1 d .
Br4 Br 0.37078(4) 0.33429(10) 0.15735(4) 0.0642(3) Uani 1 1 d .
Br5 Br 0.52714(5) 0.29241(12) 0.19580(4) 0.0760(3) Uani 1 1 d .
Br6 Br 0.43402(6) 0.01925(9) 0.14976(5) 0.0788(4) Uani 1 1 d .
Fe2 Fe 0.96575(5) 0.24179(9) 0.01357(4) 0.0359(3) Uani 1 1 d .
C5 C 0.9299(4) 0.1956(9) -0.0476(4) 0.058(3) Uani 1 1 d .
O5 O 0.9089(4) 0.1686(9) -0.0873(3) 0.091(3) Uani 1 1 d .
C6 C 1.0321(4) 0.2591(7) -0.0146(4) 0.046(2) Uani 1 1 d .
O6 O 1.0736(3) 0.2669(6) -0.0333(3) 0.068(2) Uani 1 1 d .
C7 C 0.9809(4) 0.1060(7) 0.0435(4) 0.050(2) Uani 1 1 d .
O7 O 0.9922(4) 0.0189(6) 0.0613(3) 0.079(2) Uani 1 1 d .
C8 C 0.9433(4) 0.3875(7) 0.0091(4) 0.048(2) Uani 1 1 d .
O8 O 0.9288(3) 0.4800(6) 0.0034(3) 0.0644(18) Uani 1 1 d .
In3 In 1.00978(3) 0.30890(5) 0.10481(2) 0.04523(17) Uani 1 1 d .
Br7 Br 0.99572(4) 0.17796(9) 0.18427(4) 0.0559(3) Uani 1 1 d .
Br8 Br 0.98665(8) 0.50893(10) 0.13691(5) 0.1008(5) Uani 1 1 d .
Br9 Br 1.11523(5) 0.30456(18) 0.10930(7) 0.1160(6) Uani 1 1 d .
In4 In 0.86997(3) 0.21081(5) 0.05263(3) 0.04894(18) Uani 1 1 d .
Br10 Br 0.84350(8) 0.00399(12) 0.06581(10) 0.1374(8) Uani 1 1 d .
Br11 Br 0.79435(5) 0.29039(15) -0.01280(6) 0.0987(5) Uani 1 1 d .
Br12 Br 0.84227(5) 0.30335(14) 0.13816(5) 0.0911(4) Uani 1 1 d .
Fe3 Fe 0.29063(5) 0.77909(10) 0.20522(5) 0.0415(3) Uani 1 1 d .
N1 N 0.2732(3) 0.7062(6) 0.2804(3) 0.0517(19) Uani 1 1 d .
C9 C 0.2627(4) 0.6687(7) 0.3198(4) 0.053(2) Uani 1 1 d .
C10 C 0.2498(6) 0.6217(9) 0.3709(5) 0.088(4) Uani 1 1 d .
H10A H 0.2801 0.5713 0.3841 0.132 Uiso 1 1 calc R
H10B H 0.2151 0.5779 0.3667 0.132 Uiso 1 1 calc R
H10C H 0.2455 0.6839 0.3964 0.132 Uiso 1 1 calc R
N2 N 0.3034(3) 0.8409(6) 0.1267(3) 0.0475(17) Uani 1 1 d .
C11 C 0.3138(4) 0.8559(7) 0.0842(4) 0.0444(19) Uani 1 1 d .
C12 C 0.3272(5) 0.8734(11) 0.0291(4) 0.078(3) Uani 1 1 d .
H12A H 0.3264 0.7999 0.0104 0.116 Uiso 1 1 calc R
H12B H 0.3644 0.9070 0.0284 0.116 Uiso 1 1 calc R
H12C H 0.2998 0.9251 0.0114 0.116 Uiso 1 1 calc R
N3 N 0.3719(3) 0.7023(6) 0.2035(3) 0.0488(18) Uani 1 1 d .
C13 C 0.4125(4) 0.6635(8) 0.1929(3) 0.047(2) Uani 1 1 d .
C14 C 0.4643(4) 0.6078(10) 0.1794(4) 0.064(3) Uani 1 1 d .
H14A H 0.4786 0.5607 0.2094 0.096 Uiso 1 1 calc R
H14B H 0.4919 0.6662 0.1718 0.096 Uiso 1 1 calc R
H14C H 0.4570 0.5595 0.1479 0.096 Uiso 1 1 calc R
N4 N 0.2582(3) 0.6273(7) 0.1664(3) 0.0518(18) Uani 1 1 d .
C15 C 0.2509(4) 0.5531(8) 0.1380(4) 0.046(2) Uani 1 1 d .
C16 C 0.2420(4) 0.4601(9) 0.1008(4) 0.063(3) Uani 1 1 d .
H16A H 0.2039 0.4633 0.0848 0.095 Uiso 1 1 calc R
H16B H 0.2479 0.3873 0.1196 0.095 Uiso 1 1 calc R
H16C H 0.2683 0.4664 0.0728 0.095 Uiso 1 1 calc R
N5 N 0.2091(3) 0.8608(7) 0.2013(3) 0.0537(19) Uani 1 1 d .
C17 C 0.1692(4) 0.9101(8) 0.2008(4) 0.052(2) Uani 1 1 d .
C18 C 0.1172(4) 0.9722(10) 0.2006(5) 0.075(3) Uani 1 1 d .
H18A H 0.0929 0.9362 0.2255 0.112 Uiso 1 1 calc R
H18B H 0.0989 0.9711 0.1646 0.112 Uiso 1 1 calc R
H18C H 0.1245 1.0515 0.2115 0.112 Uiso 1 1 calc R
N6 N 0.3257(3) 0.9274(6) 0.2435(3) 0.0495(18) Uani 1 1 d .
C19 C 0.3493(4) 1.0020(8) 0.2605(4) 0.047(2) Uani 1 1 d .
C20 C 0.3811(5) 1.0993(9) 0.2830(5) 0.073(3) Uani 1 1 d .
H20A H 0.3738 1.1081 0.3207 0.109 Uiso 1 1 calc R
H20B H 0.3698 1.1689 0.2635 0.109 Uiso 1 1 calc R
H20C H 0.4209 1.0859 0.2798 0.109 Uiso 1 1 calc R
Fe4 Fe 0.79952(5) 0.70228(10) 0.21224(5) 0.0392(3) Uani 1 1 d .
N7 N 0.8488(3) 0.5611(7) 0.2437(3) 0.0544(19) Uani 1 1 d .
C21 C 0.8828(4) 0.4966(8) 0.2548(4) 0.053(2) Uani 1 1 d .
C22 C 0.9252(6) 0.4129(12) 0.2691(5) 0.091(4) Uani 1 1 d .
H22A H 0.9363 0.4195 0.3072 0.137 Uiso 1 1 calc R
H22B H 0.9575 0.4261 0.2482 0.137 Uiso 1 1 calc R
H22C H 0.9104 0.3361 0.2616 0.137 Uiso 1 1 calc R
N8 N 0.7540(3) 0.8474(7) 0.1789(3) 0.0487(17) Uani 1 1 d .
C23 C 0.7316(4) 0.9141(8) 0.1544(4) 0.049(2) Uani 1 1 d .
C24 C 0.7013(5) 1.0019(10) 0.1220(4) 0.072(3) Uani 1 1 d .
H24A H 0.6736 0.9650 0.0974 0.108 Uiso 1 1 calc R
H24B H 0.7277 1.0448 0.1016 0.108 Uiso 1 1 calc R
H24C H 0.6826 1.0542 0.1455 0.108 Uiso 1 1 calc R
N9 N 0.7235(3) 0.6255(6) 0.2339(3) 0.0496(18) Uani 1 1 d .
C25 C 0.6818(4) 0.5946(7) 0.2449(4) 0.048(2) Uani 1 1 d .
C26 C 0.6278(4) 0.5562(9) 0.2593(5) 0.069(3) Uani 1 1 d .
H26A H 0.6319 0.4846 0.2793 0.104 Uiso 1 1 calc R
H26B H 0.6037 0.5436 0.2268 0.104 Uiso 1 1 calc R
H26C H 0.6111 0.6142 0.2813 0.104 Uiso 1 1 calc R
N10 N 0.8072(3) 0.7863(6) 0.2882(3) 0.0464(17) Uani 1 1 d .
C27 C 0.8091(4) 0.8314(7) 0.3283(3) 0.0437(19) Uani 1 1 d .
C28 C 0.8120(5) 0.8902(9) 0.3787(4) 0.073(3) Uani 1 1 d .
H28A H 0.8497 0.8836 0.3955 0.109 Uiso 1 1 calc R
H28B H 0.7854 0.8559 0.4020 0.109 Uiso 1 1 calc R
H28C H 0.8028 0.9709 0.3729 0.109 Uiso 1 1 calc R
N11 N 0.8761(3) 0.7746(6) 0.1882(3) 0.0468(17) Uani 1 1 d .
C29 C 0.9173(4) 0.7993(7) 0.1748(3) 0.0420(19) Uani 1 1 d .
C30 C 0.9717(5) 0.8352(9) 0.1580(4) 0.069(3) Uani 1 1 d .
H30A H 0.9674 0.8663 0.1217 0.104 Uiso 1 1 calc R
H30B H 0.9969 0.7694 0.1585 0.104 Uiso 1 1 calc R
H30C H 0.9872 0.8940 0.1823 0.104 Uiso 1 1 calc R
N12 N 0.7923(3) 0.6312(7) 0.1338(3) 0.0541(19) Uani 1 1 d .
C31 C 0.7970(4) 0.6150(9) 0.0911(4) 0.055(2) Uani 1 1 d .
C32 C 0.8015(5) 0.5931(14) 0.0347(4) 0.101(5) Uani 1 1 d .
H32A H 0.7649 0.5716 0.0183 0.152 Uiso 1 1 calc R
H32B H 0.8279 0.5308 0.0302 0.152 Uiso 1 1 calc R
H32C H 0.8146 0.6622 0.0174 0.152 Uiso 1 1 calc R

loop_
_atom_site_aniso_label
_atom_site_aniso_U_11
_atom_site_aniso_U_22
_atom_site_aniso_U_33
_atom_site_aniso_U_23
_atom_site_aniso_U_13
_atom_site_aniso_U_12
Fe1 0.0256(5) 0.0299(5) 0.0268(5) -0.0013(4) -0.0009(4) 0.0020(4)
C1 0.032(4) 0.041(4) 0.037(4) -0.007(3) -0.001(3) 0.000(3)
O1 0.045(4) 0.075(5) 0.066(4) -0.003(4) -0.017(3) 0.021(3)
C2 0.043(5) 0.037(4) 0.044(5) 0.000(3) 0.004(4) -0.002(3)
O2 0.070(4) 0.061(4) 0.045(4) 0.003(3) 0.026(3) 0.006(3)
C3 0.029(4) 0.033(4) 0.029(4) 0.003(3) 0.001(3) -0.001(3)
O3 0.049(3) 0.032(3) 0.046(3) -0.007(2) 0.001(3) -0.004(2)
C4 0.031(4) 0.035(4) 0.041(4) -0.010(3) 0.002(3) 0.006(3)
O4 0.045(4) 0.039(3) 0.092(5) -0.020(3) 0.009(3) -0.002(3)
In1 0.0282(3) 0.0402(3) 0.0277(3) -0.0003(2) -0.0036(2) 0.0037(2)
Br1 0.0476(5) 0.0471(5) 0.0502(5) 0.0009(4) 0.0012(4) 0.0167(4)
Br2 0.0371(5) 0.0709(6) 0.0572(6) 0.0033(4) 0.0053(4) -0.0123(4)
Br3 0.0520(5) 0.0748(6) 0.0280(4) -0.0027(4) -0.0060(4) -0.0015(4)
In2 0.0373(3) 0.0454(3) 0.0284(3) 0.0025(2) 0.0015(2) -0.0024(2)
Br4 0.0494(6) 0.0917(8) 0.0523(6) -0.0091(5) 0.0102(5) 0.0126(5)
Br5 0.0657(7) 0.1167(10) 0.0417(6) -0.0118(6) -0.0258(5) 0.0011(6)
Br6 0.1135(10) 0.0550(6) 0.0705(7) 0.0148(5) 0.0252(7) -0.0158(6)
Fe2 0.0407(6) 0.0345(6) 0.0323(6) -0.0009(4) 0.0013(5) 0.0008(5)
C5 0.057(6) 0.068(6) 0.051(6) -0.014(5) 0.008(5) -0.001(5)
O5 0.084(6) 0.140(8) 0.047(4) -0.036(5) -0.008(4) 0.000(5)
C6 0.047(5) 0.044(5) 0.046(5) 0.002(4) 0.008(4) 0.004(4)
O6 0.060(5) 0.067(4) 0.080(5) 0.005(4) 0.030(4) 0.003(3)
C7 0.072(6) 0.036(5) 0.045(5) -0.002(4) 0.016(5) 0.003(4)
O7 0.134(7) 0.042(4) 0.063(4) 0.009(3) 0.032(5) 0.026(4)
C8 0.051(5) 0.043(5) 0.049(5) 0.002(4) 0.002(4) -0.001(4)
O8 0.061(4) 0.046(4) 0.086(5) 0.012(3) 0.001(4) 0.007(3)
In3 0.0475(4) 0.0488(3) 0.0380(3) 0.0016(3) -0.0076(3) -0.0053(3)
Br7 0.0504(5) 0.0735(6) 0.0438(5) 0.0153(4) 0.0026(4) 0.0120(4)
Br8 0.1711(15) 0.0536(7) 0.0741(8) -0.0201(6) -0.0208(9) 0.0038(8)
Br9 0.0409(7) 0.2085(19) 0.0966(10) 0.0362(11) -0.0114(6) -0.0329(9)
In4 0.0414(4) 0.0464(4) 0.0596(4) 0.0053(3) 0.0082(3) -0.0013(3)
Br10 0.1106(12) 0.0591(8) 0.251(2) 0.0160(11) 0.0752(14) -0.0223(8)
Br11 0.0553(7) 0.1337(12) 0.1013(10) 0.0180(9) -0.0399(7) -0.0144(7)
Br12 0.0690(8) 0.1419(12) 0.0633(7) -0.0033(7) 0.0114(6) 0.0456(8)
Fe3 0.0407(7) 0.0431(6) 0.0411(7) -0.0026(5) 0.0051(5) 0.0018(5)
N1 0.058(5) 0.054(4) 0.044(4) -0.002(4) 0.011(4) -0.003(4)
C9 0.068(6) 0.041(5) 0.052(6) -0.011(4) 0.011(5) 0.003(4)
C10 0.141(12) 0.052(6) 0.078(8) -0.001(6) 0.056(8) -0.009(7)
N2 0.049(4) 0.050(4) 0.044(4) 0.005(3) 0.004(3) -0.001(3)
C11 0.044(5) 0.039(4) 0.050(5) 0.005(4) 0.001(4) -0.006(4)
C12 0.087(8) 0.088(8) 0.061(7) 0.016(6) 0.028(6) -0.024(7)
N3 0.041(4) 0.059(5) 0.047(4) 0.003(3) 0.007(3) 0.009(3)
C13 0.053(6) 0.056(5) 0.032(4) 0.003(4) 0.002(4) 0.003(4)
C14 0.063(6) 0.085(7) 0.045(5) 0.000(5) 0.017(5) 0.017(5)
N4 0.057(5) 0.047(4) 0.051(4) -0.001(4) 0.006(4) -0.003(4)
C15 0.047(5) 0.045(5) 0.045(5) 0.002(4) 0.003(4) -0.003(4)
C16 0.065(7) 0.063(6) 0.059(6) -0.011(5) -0.014(5) -0.001(5)
N5 0.043(4) 0.050(4) 0.068(5) 0.001(4) 0.005(4) 0.005(4)
C17 0.047(5) 0.045(5) 0.063(6) -0.011(4) 0.008(5) -0.004(4)
C18 0.042(6) 0.084(8) 0.096(9) -0.037(7) -0.009(5) 0.012(5)
N6 0.058(5) 0.045(4) 0.046(4) -0.004(3) 0.006(4) -0.001(4)
C19 0.052(5) 0.046(5) 0.044(5) 0.004(4) 0.002(4) 0.003(4)
C20 0.061(7) 0.069(7) 0.087(8) -0.018(6) -0.002(6) -0.011(5)
Fe4 0.0362(6) 0.0442(6) 0.0366(6) 0.0006(5) -0.0021(5) -0.0018(5)
N7 0.056(5) 0.057(5) 0.050(5) -0.001(4) 0.003(4) 0.002(4)
C21 0.054(6) 0.059(6) 0.046(5) 0.006(4) 0.003(4) 0.012(5)
C22 0.092(9) 0.100(10) 0.081(8) 0.005(7) 0.001(7) 0.045(8)
N8 0.043(4) 0.056(4) 0.046(4) 0.005(4) -0.011(3) 0.001(4)
C23 0.046(5) 0.056(5) 0.043(5) -0.004(4) 0.001(4) 0.010(4)
C24 0.084(8) 0.078(7) 0.054(6) 0.008(5) -0.005(6) 0.033(6)
N9 0.045(4) 0.052(4) 0.051(4) -0.002(3) 0.001(4) -0.002(3)
C25 0.047(5) 0.040(5) 0.055(5) -0.002(4) 0.003(4) -0.002(4)
C26 0.054(6) 0.062(6) 0.094(8) -0.002(6) 0.019(6) -0.009(5)
N10 0.041(4) 0.047(4) 0.050(5) 0.000(3) -0.004(3) -0.002(3)
C27 0.046(5) 0.044(5) 0.040(5) -0.005(4) -0.012(4) 0.003(4)
C28 0.103(9) 0.061(6) 0.052(6) -0.024(5) -0.011(6) -0.003(6)
N11 0.051(5) 0.058(4) 0.032(4) 0.005(3) 0.003(3) -0.001(4)
C29 0.051(5) 0.047(5) 0.028(4) -0.001(3) 0.001(4) -0.004(4)
C30 0.074(7) 0.072(7) 0.065(7) -0.005(5) 0.028(6) -0.024(6)
N12 0.050(5) 0.064(5) 0.047(5) -0.013(4) -0.002(4) 0.000(4)
C31 0.038(5) 0.067(6) 0.059(6) -0.016(5) -0.006(4) 0.009(4)
C32 0.077(8) 0.171(15) 0.055(7) -0.043(8) -0.002(6) 0.037(9)

loop_
_atom_type_symbol
_atom_type_description
_atom_type_scat_dispersion_real
_atom_type_scat_dispersion_imag
_atom_type_scat_source
C C 0.0033 0.0016 'International Tables Vol C Tables 4.2.6.8 and 6.1.1.4'
H H 0.0000 0.0000 'International Tables Vol C Tables 4.2.6.8 and 6.1.1.4'
N N 0.0061 0.0033 'International Tables Vol C Tables 4.2.6.8 and 6.1.1.4'
O O 0.0106 0.0060 'International Tables Vol C Tables 4.2.6.8 and 6.1.1.4'
Fe Fe 0.3463 0.8444 'International Tables Vol C Tables 4.2.6.8 and 6.1.1.4'
Br Br -0.2901 2.4595 'International Tables Vol C Tables 4.2.6.8 and 6.1.1.4'
In In -0.7276 1.3100 'International Tables Vol C Tables 4.2.6.8 and 6.1.1.4'

loop_
_geom_angle_atom_site_label_1
_geom_angle_atom_site_label_2
_geom_angle_atom_site_label_3
_geom_angle
C1 Fe1 C4 99.4(4)
C1 Fe1 C3 98.2(3)
C4 Fe1 C3 156.9(3)
C1 Fe1 C2 93.9(4)
C4 Fe1 C2 95.0(3)
C3 Fe1 C2 98.6(3)
C1 Fe1 In2 83.4(2)
C4 Fe1 In2 85.0(2)
C3 Fe1 In2 82.3(2)
C2 Fe1 In2 177.3(3)
C1 Fe1 In1 176.6(3)
C4 Fe1 In1 79.2(2)
C3 Fe1 In1 82.4(2)
C2 Fe1 In1 89.3(3)
In2 Fe1 In1 93.38(3)
O1 C1 Fe1 176.7(7)
O2 C2 Fe1 174.2(8)
O3 C3 Fe1 178.5(6)
O4 C4 Fe1 176.3(6)
Br1 In1 Br2 102.57(4)
Br1 In1 Br3 104.79(4)
Br2 In1 Br3 99.08(4)
Br1 In1 Fe1 119.02(4)
Br2 In1 Fe1 116.12(4)
Br3 In1 Fe1 112.78(3)
Br6 In2 Br4 103.71(4)
Br6 In2 Br5 104.79(5)
Br4 In2 Br5 98.27(4)
Br6 In2 Fe1 113.38(4)
Br4 In2 Fe1 124.69(4)
Br5 In2 Fe1 109.53(4)
C7 Fe2 C8 157.9(4)
C7 Fe2 C5 99.5(5)
C8 Fe2 C5 96.1(5)
C7 Fe2 C6 95.9(4)
C8 Fe2 C6 98.0(4)
C5 Fe2 C6 95.0(4)
C7 Fe2 In3 80.6(3)
C8 Fe2 In3 82.6(3)
C5 Fe2 In3 175.5(3)
C6 Fe2 In3 89.4(3)
C7 Fe2 In4 83.0(3)
C8 Fe2 In4 83.4(3)
C5 Fe2 In4 83.8(3)
C6 Fe2 In4 178.2(3)
In3 Fe2 In4 91.77(4)
O5 C5 Fe2 177.2(10)
O6 C6 Fe2 177.7(9)
O7 C7 Fe2 177.3(8)
O8 C8 Fe2 176.4(8)
Br9 In3 Br8 104.06(7)
Br9 In3 Br7 97.81(5)
Br8 In3 Br7 105.12(5)
Br9 In3 Fe2 112.69(5)
Br8 In3 Fe2 118.30(5)
Br7 In3 Fe2 116.29(4)
Br10 In4 Br12 102.45(7)
Br10 In4 Br11 104.98(7)
Br12 In4 Br11 100.05(5)
Br10 In4 Fe2 114.94(5)
Br12 In4 Fe2 123.44(5)
Br11 In4 Fe2 108.73(5)
N6 Fe3 N1 91.2(3)
N6 Fe3 N2 93.7(3)
N1 Fe3 N2 175.0(3)
N6 Fe3 N4 177.9(3)
N1 Fe3 N4 89.2(3)
N2 Fe3 N4 86.0(3)
N6 Fe3 N3 90.8(3)
N1 Fe3 N3 94.7(3)
N2 Fe3 N3 86.4(3)
N4 Fe3 N3 87.1(3)
N6 Fe3 N5 89.6(3)
N1 Fe3 N5 89.3(3)
N2 Fe3 N5 89.5(3)
N4 Fe3 N5 92.4(3)
N3 Fe3 N5 176.0(3)
C9 N1 Fe3 178.3(8)
N1 C9 C10 179.1(13)
C9 C10 H10A 109.5
C9 C10 H10B 109.5
H10A C10 H10B 109.5
C9 C10 H10C 109.5
H10A C10 H10C 109.5
H10B C10 H10C 109.5
C11 N2 Fe3 168.5(7)
N2 C11 C12 179.1(10)
C11 C12 H12A 109.5
C11 C12 H12B 109.5
H12A C12 H12B 109.5
C11 C12 H12C 109.5
H12A C12 H12C 109.5
H12B C12 H12C 109.5
C13 N3 Fe3 167.6(7)
N3 C13 C14 177.5(10)
C13 C14 H14A 109.5
C13 C14 H14B 109.5
H14A C14 H14B 109.5
C13 C14 H14C 109.5
H14A C14 H14C 109.5
H14B C14 H14C 109.5
C15 N4 Fe3 163.5(7)
N4 C15 C16 178.6(10)
C15 C16 H16A 109.5
C15 C16 H16B 109.5
H16A C16 H16B 109.5
C15 C16 H16C 109.5
H16A C16 H16C 109.5
H16B C16 H16C 109.5
C17 N5 Fe3 174.6(8)
N5 C17 C18 179.1(11)
C17 C18 H18A 109.5
C17 C18 H18B 109.5
H18A C18 H18B 109.5
C17 C18 H18C 109.5
H18A C18 H18C 109.5
H18B C18 H18C 109.5
C19 N6 Fe3 172.0(7)
N6 C19 C20 179.2(11)
C19 C20 H20A 109.5
C19 C20 H20B 109.5
H20A C20 H20B 109.5
C19 C20 H20C 109.5
H20A C20 H20C 109.5
H20B C20 H20C 109.5
N12 Fe4 N9 92.9(3)
N12 Fe4 N10 175.6(3)
N9 Fe4 N10 89.5(3)
N12 Fe4 N11 85.1(3)
N9 Fe4 N11 177.9(3)
N10 Fe4 N11 92.5(3)
N12 Fe4 N7 92.8(3)
N9 Fe4 N7 92.6(3)
N10 Fe4 N7 90.7(3)
N11 Fe4 N7 86.7(3)
N12 Fe4 N8 86.5(3)
N9 Fe4 N8 90.4(3)
N10 Fe4 N8 89.8(3)
N11 Fe4 N8 90.3(3)
N7 Fe4 N8 177.0(3)
C21 N7 Fe4 166.3(8)
N7 C21 C22 178.8(12)
C21 C22 H22A 109.5
C21 C22 H22B 109.5
H22A C22 H22B 109.5
C21 C22 H22C 109.5
H22A C22 H22C 109.5
H22B C22 H22C 109.5
C23 N8 Fe4 169.2(7)
N8 C23 C24 179.5(11)
C23 C24 H24A 109.5
C23 C24 H24B 109.5
H24A C24 H24B 109.5
C23 C24 H24C 109.5
H24A C24 H24C 109.5
H24B C24 H24C 109.5
C25 N9 Fe4 174.0(7)
N9 C25 C26 179.3(10)
C25 C26 H26A 109.5
C25 C26 H26B 109.5
H26A C26 H26B 109.5
C25 C26 H26C 109.5
H26A C26 H26C 109.5
H26B C26 H26C 109.5
C27 N10 Fe4 177.4(7)
N10 C27 C28 179.0(11)
C27 C28 H28A 109.5
C27 C28 H28B 109.5
H28A C28 H28B 109.5
C27 C28 H28C 109.5
H28A C28 H28C 109.5
H28B C28 H28C 109.5
C29 N11 Fe4 171.9(7)
N11 C29 C30 178.2(10)
C29 C30 H30A 109.5
C29 C30 H30B 109.5
H30A C30 H30B 109.5
C29 C30 H30C 109.5
H30A C30 H30C 109.5
H30B C30 H30C 109.5
C31 N12 Fe4 163.2(8)
N12 C31 C32 178.3(11)
C31 C32 H32A 109.5
C31 C32 H32B 109.5
H32A C32 H32B 109.5
C31 C32 H32C 109.5
H32A C32 H32C 109.5
H32B C32 H32C 109.5

loop_
_geom_bond_atom_site_label_1
_geom_bond_atom_site_label_2
_geom_bond_distance
Fe1 C1 1.782(9)
Fe1 C4 1.794(8)
Fe1 C3 1.812(7)
Fe1 C2 1.816(8)
Fe1 In2 2.5883(10)
Fe1 In1 2.6039(11)
C1 O1 1.134(10)
C2 O2 1.121(9)
C3 O3 1.125(8)
C4 O4 1.126(9)
In1 Br1 2.5456(9)
In1 Br2 2.5532(10)
In1 Br3 2.5655(10)
In2 Br6 2.5369(11)
In2 Br4 2.5496(11)
In2 Br5 2.5539(12)
Fe2 C7 1.786(9)
Fe2 C8 1.791(9)
Fe2 C5 1.799(11)
Fe2 C6 1.802(8)
Fe2 In3 2.5861(13)
Fe2 In4 2.5910(12)
C5 O5 1.132(12)
C6 O6 1.134(10)
C7 O7 1.140(10)
C8 O8 1.144(10)
In3 Br9 2.5364(14)
In3 Br8 2.5504(13)
In3 Br7 2.5576(11)
In4 Br10 2.5314(14)
In4 Br12 2.5351(13)
In4 Br11 2.5505(15)
Fe3 N6 2.134(8)
Fe3 N1 2.140(8)
Fe3 N2 2.143(7)
Fe3 N4 2.150(8)
Fe3 N3 2.157(7)
Fe3 N5 2.181(8)
N1 C9 1.127(11)
C9 C10 1.449(14)
C10 H10A 0.9800
C10 H10B 0.9800
C10 H10C 0.9800
N2 C11 1.127(10)
C11 C12 1.456(13)
C12 H12A 0.9800
C12 H12B 0.9800
C12 H12C 0.9800
N3 C13 1.126(11)
C13 C14 1.467(13)
C14 H14A 0.9800
C14 H14B 0.9800
C14 H14C 0.9800
N4 C15 1.131(11)
C15 C16 1.441(13)
C16 H16A 0.9800
C16 H16B 0.9800
C16 H16C 0.9800
N5 C17 1.120(11)
C17 C18 1.450(13)
C18 H18A 0.9800
C18 H18B 0.9800
C18 H18C 0.9800
N6 C19 1.113(11)
C19 C20 1.464(14)
C20 H20A 0.9800
C20 H20B 0.9800
C20 H20C 0.9800
Fe4 N12 2.138(8)
Fe4 N9 2.143(8)
Fe4 N10 2.145(8)
Fe4 N11 2.151(8)
Fe4 N7 2.154(9)
Fe4 N8 2.161(8)
N7 C21 1.137(11)
C21 C22 1.443(14)
C22 H22A 0.9800
C22 H22B 0.9800
C22 H22C 0.9800
N8 C23 1.114(11)
C23 C24 1.474(13)
C24 H24A 0.9800
C24 H24B 0.9800
C24 H24C 0.9800
N9 C25 1.119(10)
C25 C26 1.444(13)
C26 H26A 0.9800
C26 H26B 0.9800
C26 H26C 0.9800
N10 C27 1.135(11)
C27 C28 1.440(12)
C28 H28A 0.9800
C28 H28B 0.9800
C28 H28C 0.9800
N11 C29 1.109(10)
C29 C30 1.465(13)
C30 H30A 0.9800
C30 H30B 0.9800
C30 H30C 0.9800
N12 C31 1.101(11)
C31 C32 1.453(14)
C32 H32A 0.9800
C32 H32B 0.9800
C32 H32C 0.9800

loop_
_geom_torsion_atom_site_label_1
_geom_torsion_atom_site_label_2
_geom_torsion_atom_site_label_3
_geom_torsion_atom_site_label_4
_geom_torsion
C4 Fe1 C1 O1 104(13)
C3 Fe1 C1 O1 -91(13)
C2 Fe1 C1 O1 8(13)
In2 Fe1 C1 O1 -172(13)
In1 Fe1 C1 O1 169(10)
C1 Fe1 C2 O2 31(8)
C4 Fe1 C2 O2 -69(8)
C3 Fe1 C2 O2 129(8)
In2 Fe1 C2 O2 20(13)
In1 Fe1 C2 O2 -148(8)
C1 Fe1 C3 O3 32(24)
C4 Fe1 C3 O3 171(100)
C2 Fe1 C3 O3 -63(24)
In2 Fe1 C3 O3 114(24)
In1 Fe1 C3 O3 -151(24)
C1 Fe1 C4 O4 -37(12)
C3 Fe1 C4 O4 -176(100)
C2 Fe1 C4 O4 58(12)
In2 Fe1 C4 O4 -119(12)
In1 Fe1 C4 O4 146(12)
C1 Fe1 In1 Br1 92(4)
C4 Fe1 In1 Br1 157.2(2)
C3 Fe1 In1 Br1 -8.8(2)
C2 Fe1 In1 Br1 -107.5(3)
In2 Fe1 In1 Br1 73.01(4)
C1 Fe1 In1 Br2 -31(4)
C4 Fe1 In1 Br2 33.9(2)
C3 Fe1 In1 Br2 -132.1(2)
C2 Fe1 In1 Br2 129.1(3)
In2 Fe1 In1 Br2 -50.30(5)
C1 Fe1 In1 Br3 -145(4)
C4 Fe1 In1 Br3 -79.4(2)
C3 Fe1 In1 Br3 114.5(2)
C2 Fe1 In1 Br3 15.8(3)
In2 Fe1 In1 Br3 -163.66(4)
C1 Fe1 In2 Br6 -75.2(3)
C4 Fe1 In2 Br6 24.8(2)
C3 Fe1 In2 Br6 -174.5(2)
C2 Fe1 In2 Br6 -65(6)
In1 Fe1 In2 Br6 103.64(5)
C1 Fe1 In2 Br4 156.9(2)
C4 Fe1 In2 Br4 -103.0(2)
C3 Fe1 In2 Br4 57.7(2)
C2 Fe1 In2 Br4 168(6)
In1 Fe1 In2 Br4 -24.18(6)
C1 Fe1 In2 Br5 41.4(3)
C4 Fe1 In2 Br5 141.5(2)
C3 Fe1 In2 Br5 -57.8(2)
C2 Fe1 In2 Br5 52(6)
In1 Fe1 In2 Br5 -139.72(4)
C7 Fe2 C5 O5 -119(22)
C8 Fe2 C5 O5 76(22)
C6 Fe2 C5 O5 -22(22)
In3 Fe2 C5 O5 150(19)
In4 Fe2 C5 O5 159(22)
C7 Fe2 C6 O6 62(23)
C8 Fe2 C6 O6 -135(23)
C5 Fe2 C6 O6 -38(23)
In3 Fe2 C6 O6 143(23)
In4 Fe2 C6 O6 9(31)
C8 Fe2 C7 O7 -145(22)
C5 Fe2 C7 O7 80(23)
C6 Fe2 C7 O7 -16(23)
In3 Fe2 C7 O7 -105(23)
In4 Fe2 C7 O7 162(23)
C7 Fe2 C8 O8 -164(12)
C5 Fe2 C8 O8 -29(13)
C6 Fe2 C8 O8 67(13)
In3 Fe2 C8 O8 156(13)
In4 Fe2 C8 O8 -112(13)
C7 Fe2 In3 Br9 80.5(3)
C8 Fe2 In3 Br9 -113.8(3)
C5 Fe2 In3 Br9 173(4)
C6 Fe2 In3 Br9 -15.6(3)
In4 Fe2 In3 Br9 163.13(6)
C7 Fe2 In3 Br8 -157.9(3)
C8 Fe2 In3 Br8 7.8(3)
C5 Fe2 In3 Br8 -66(4)
C6 Fe2 In3 Br8 106.0(3)
In4 Fe2 In3 Br8 -75.25(6)
C7 Fe2 In3 Br7 -31.3(3)
C8 Fe2 In3 Br7 134.4(3)
C5 Fe2 In3 Br7 61(4)
C6 Fe2 In3 Br7 -127.4(3)
In4 Fe2 In3 Br7 51.36(5)
C7 Fe2 In4 Br10 -26.0(3)
C8 Fe2 In4 Br10 171.4(3)
C5 Fe2 In4 Br10 74.5(3)
C6 Fe2 In4 Br10 28(10)
In3 Fe2 In4 Br10 -106.27(8)
C7 Fe2 In4 Br12 100.3(3)
C8 Fe2 In4 Br12 -62.3(3)
C5 Fe2 In4 Br12 -159.2(3)
C6 Fe2 In4 Br12 154(10)
In3 Fe2 In4 Br12 20.03(6)
C7 Fe2 In4 Br11 -143.3(3)
C8 Fe2 In4 Br11 54.1(3)
C5 Fe2 In4 Br11 -42.8(3)
C6 Fe2 In4 Br11 -90(10)
In3 Fe2 In4 Br11 136.43(5)
N6 Fe3 N1 C9 100(27)
N2 Fe3 N1 C9 -66(28)
N4 Fe3 N1 C9 -82(27)
N3 Fe3 N1 C9 -169(27)
N5 Fe3 N1 C9 11(27)
Fe3 N1 C9 C10 -121(83)
N6 Fe3 N2 C11 131(4)
N1 Fe3 N2 C11 -63(6)
N4 Fe3 N2 C11 -47(4)
N3 Fe3 N2 C11 40(4)
N5 Fe3 N2 C11 -139(4)
Fe3 N2 C11 C12 29(66)
N6 Fe3 N3 C13 -116(4)
N1 Fe3 N3 C13 152(4)
N2 Fe3 N3 C13 -23(4)
N4 Fe3 N3 C13 63(4)
N5 Fe3 N3 C13 -20(7)
Fe3 N3 C13 C14 -95(22)
N6 Fe3 N4 C15 -46(9)
N1 Fe3 N4 C15 -145(3)
N2 Fe3 N4 C15 36(3)
N3 Fe3 N4 C15 -50(3)
N5 Fe3 N4 C15 126(3)
Fe3 N4 C15 C16 -30(50)
N6 Fe3 N5 C17 5(9)
N1 Fe3 N5 C17 96(9)
N2 Fe3 N5 C17 -89(9)
N4 Fe3 N5 C17 -175(9)
N3 Fe3 N5 C17 -92(10)
Fe3 N5 C17 C18 -135(73)
N1 Fe3 N6 C19 124(6)
N2 Fe3 N6 C19 -57(6)
N4 Fe3 N6 C19 25(12)
N3 Fe3 N6 C19 30(6)
N5 Fe3 N6 C19 -146(6)
Fe3 N6 C19 C20 -42(79)
N12 Fe4 N7 C21 74(3)
N9 Fe4 N7 C21 167(3)
N10 Fe4 N7 C21 -103(3)
N11 Fe4 N7 C21 -11(3)
N8 Fe4 N7 C21 -4(8)
Fe4 N7 C21 C22 -152(49)
N12 Fe4 N8 C23 -8(4)
N9 Fe4 N8 C23 -101(4)
N10 Fe4 N8 C23 170(4)
N11 Fe4 N8 C23 77(4)
N7 Fe4 N8 C23 71(8)
Fe4 N8 C23 C24 92(100)
N12 Fe4 N9 C25 -107(7)
N10 Fe4 N9 C25 70(7)
N11 Fe4 N9 C25 -129(9)
N7 Fe4 N9 C25 160(7)
N8 Fe4 N9 C25 -20(7)
Fe4 N9 C25 C26 -16(95)
N12 Fe4 N10 C27 87(16)
N9 Fe4 N10 C27 -37(16)
N11 Fe4 N10 C27 143(16)
N7 Fe4 N10 C27 -130(16)
N8 Fe4 N10 C27 53(16)
Fe4 N10 C27 C28 -109(68)
N12 Fe4 N11 C29 -58(5)
N9 Fe4 N11 C29 -36(11)
N10 Fe4 N11 C29 125(5)
N7 Fe4 N11 C29 35(5)
N8 Fe4 N11 C29 -145(5)
Fe4 N11 C29 C30 -159(32)
N9 Fe4 N12 C31 159(3)
N10 Fe4 N12 C31 35(6)
N11 Fe4 N12 C31 -21(3)
N7 Fe4 N12 C31 -108(3)
N8 Fe4 N12 C31 69(3)
Fe4 N12 C31 C32 -136(42)
